data_7058468
loop_
_publ_author_name
'Novoa, N\'estor'
'Manzur, Carolina'
'Roisnel, Thierry'
'Dorcet, Vincent'
'Cabon, Nolwenn'
'Robin-Le Guen, Fran\,coise'
'Ledoux-Rak, Isabelle'
'Kahlal, Samia'
'Saillard, Jean-Yves'
'Carrillo, David'
'Hamon, Jean-Ren\'e'

_publ_section_title
;
 Redox-switching of ternary Ni(ii) and Cu(ii) complexes: synthesis,
 experimental and theoretical studies along with second-order nonlinear
 optical properties
;
_journal_issue 26
_journal_name_full 'New Journal of Chemistry'
_journal_page_first 10468
_journal_paper_doi 10.1039/C9NJ01774G
_journal_volume 43
_journal_year 2019
_chemical_absolute_configuration ad
_chemical_compound_source 'synthesis as described'
_chemical_formula_moiety 'C40 H32 Cu N2 O4'
_chemical_formula_sum 'C40 H32 Cu N2 O4'
_chemical_formula_weight 668.21
_space_group_crystal_system orthorhombic
_space_group_IT_number 33
_space_group_name_Hall 'P -2n 2a'
_space_group_name_H-M_alt 'P 21 c n'
_symmetry_space_group_name_Hall 'P -2n 2a'
_symmetry_space_group_name_H-M 'P 21 c n'
_atom_sites_solution_hydrogens geom
_audit_update_record
;
2019-03-08 deposited with the CCDC.    2019-06-10 downloaded from the CCDC.
;
_cell_angle_alpha 90
_cell_angle_beta 90
_cell_angle_gamma 90
_cell_formula_units_Z 4
_cell_length_a 6.3210(3)
_cell_length_b 17.7556(9)
_cell_length_c 28.2853(17)
_cell_measurement_reflns_used 1933
_cell_measurement_temperature 150(2)
_cell_measurement_theta_max 22.53
_cell_measurement_theta_min 2.88
_cell_measurement_wavelength 0.71073
_cell_volume 3174.5(3)
_computing_cell_refinement 'Bruker APEX2 (Bruker, 2014)'
_computing_data_collection 'Bruker APEX2 (Bruker, 2014)'
_computing_data_reduction 'Bruker APEX2 (Bruker, 2014)'
_computing_molecular_graphics 'SXGRAPH (Farrugia, 1999), Mercury (CSD, 2014)'
_computing_publication_material 'CRYSCALC (T. Roisnel, local program, 2016)'
_computing_structure_refinement 'SHELXL-2014/7 (Sheldrick, 2014)'
_computing_structure_solution 'SHELXT (Sheldrick, 2015)'
_diffrn_ambient_temperature 150(2)
_diffrn_detector 'CCD plate'
_diffrn_measured_fraction_theta_full 0.997
_diffrn_measured_fraction_theta_max 0.998
_diffrn_measurement_device_type 'APEXII, Bruker-AXS'
_diffrn_measurement_method 'CCD rotation images, thin slices'
_diffrn_radiation_monochromator graphite
_diffrn_radiation_probe x-ray
_diffrn_radiation_source 'fine-focus sealed tube'
_diffrn_radiation_type MoK\a
_diffrn_radiation_wavelength 0.71073
_diffrn_reflns_av_R_equivalents 0.0856
_diffrn_reflns_av_unetI/netI 0.1152
_diffrn_reflns_limit_h_max 5
_diffrn_reflns_limit_h_min -8
_diffrn_reflns_limit_k_max 21
_diffrn_reflns_limit_k_min -23
_diffrn_reflns_limit_l_max 35
_diffrn_reflns_limit_l_min -36
_diffrn_reflns_number 15906
_diffrn_reflns_theta_full 25.242
_diffrn_reflns_theta_max 27.484
_diffrn_reflns_theta_min 3.101
_exptl_absorpt_coefficient_mu 0.734
_exptl_absorpt_correction_T_max 0.971
_exptl_absorpt_correction_T_min 0.761
_exptl_absorpt_correction_type multi-scan
_exptl_absorpt_process_details
;
  [Sheldrick, G.M. (2014). SADABS Bruker AXS Inc., Madison, Wisconsin, USA]
;
_exptl_crystal_colour brown
_exptl_crystal_density_diffrn 1.398
_exptl_crystal_description stick
_exptl_crystal_F_000 1388
_exptl_crystal_size_max 0.230
_exptl_crystal_size_mid 0.060
_exptl_crystal_size_min 0.040
_refine_diff_density_max 0.469
_refine_diff_density_min -0.528
_refine_diff_density_rms 0.089
_refine_ls_abs_structure_details
;
Flack x determined using 866 quotients [(I+)-(I-)]/[(I+)+(I-)]
(Parsons, Flack and Wagner, Acta Cryst. B69 (2013) 249-259).
;
_refine_ls_abs_structure_Flack 0.012(16)
_refine_ls_extinction_method none
_refine_ls_goodness_of_fit_ref 1.126
_refine_ls_hydrogen_treatment constr
_refine_ls_matrix_type full
_refine_ls_number_parameters 426
_refine_ls_number_reflns 5792
_refine_ls_number_restraints 1
_refine_ls_restrained_S_all 1.126
_refine_ls_R_factor_all 0.1105
_refine_ls_R_factor_gt 0.0743
_refine_ls_shift/su_max 0.000
_refine_ls_shift/su_mean 0.000
_refine_ls_structure_factor_coef Fsqd
_refine_ls_weighting_details 'w=1/[\s^2^(Fo^2^)+(0.0280P)^2^+0.7539P] where P=(Fo^2^+2Fc^2^)/3'
_refine_ls_weighting_scheme calc
_refine_ls_wR_factor_gt 0.1070
_refine_ls_wR_factor_ref 0.1190
_reflns_number_gt 4173
_reflns_number_total 5792
_reflns_threshold_expression >2sigma(I)
_cod_data_source_file c9nj01774g2.cif
_cod_data_source_block NN217
_cod_depositor_comments 'Adding full bibliography for 7058466--7058469.cif.'
_cod_database_code 7058468

loop_
_space_group_symop_operation_xyz
'x, y, z'
'x+1/2, -y, -z'
'x, -y+1/2, z+1/2'
'x+1/2, y+1/2, -z+1/2'

loop_
_atom_site_label
_atom_site_type_symbol
_atom_site_fract_x
_atom_site_fract_y
_atom_site_fract_z
_atom_site_U_iso_or_equiv
_atom_site_adp_type
_atom_site_occupancy
_atom_site_site_symmetry_order
_atom_site_calc_flag
_atom_site_refinement_flags_posn
_atom_site_refinement_flags_adp
C1 C 0.8068(15) -0.1731(3) 0.1634(2) 0.0188(14) Uani 1 1 d . .
C6 C 0.7576(11) -0.2375(3) 0.1897(2) 0.0212(18) Uani 1 1 d . .
H2 H 0.6181 -0.2447 0.2013 0.025 Uiso 1 1 calc R U
C5 C 0.9119(12) -0.2909(4) 0.1987(3) 0.0271(19) Uani 1 1 d . .
H3 H 0.8760 -0.3352 0.2157 0.032 Uiso 1 1 calc R U
C4 C 1.1166(13) -0.2807(4) 0.1833(3) 0.031(2) Uani 1 1 d . .
H4 H 1.2217 -0.3169 0.1910 0.037 Uiso 1 1 calc R U
C3 C 1.1703(13) -0.2177(4) 0.1567(3) 0.0275(19) Uani 1 1 d . .
H5 H 1.3122 -0.2104 0.1467 0.033 Uiso 1 1 calc R U
C2 C 1.0143(12) -0.1651(4) 0.1449(2) 0.0198(17) Uani 1 1 d . .
C7 C 1.1830(12) -0.0861(4) 0.0855(3) 0.0217(17) Uani 1 1 d . .
C8 C 1.3346(14) -0.1462(3) 0.0687(3) 0.031(2) Uani 1 1 d . .
H8A H 1.4616 -0.1457 0.0885 0.046 Uiso 1 1 calc R U
H8B H 1.3743 -0.1362 0.0358 0.046 Uiso 1 1 calc R U
H8C H 1.2662 -0.1956 0.0708 0.046 Uiso 1 1 calc R U
C9 C 1.2055(12) -0.0153(3) 0.0623(3) 0.0236(18) Uani 1 1 d . .
H9 H 1.3169 -0.0108 0.0399 0.028 Uiso 1 1 calc R U
C10 C 1.0791(12) 0.0478(4) 0.0694(3) 0.0226(17) Uani 1 1 d . .
C11 C 1.1265(12) 0.1204(4) 0.0443(3) 0.0217(17) Uani 1 1 d . .
C12 C 1.2862(17) 0.1296(4) 0.0127(3) 0.043(2) Uani 1 1 d . .
H12 H 1.3801 0.0887 0.0075 0.051 Uiso 1 1 calc R U
C13 C 1.3187(17) 0.1961(4) -0.0123(3) 0.044(2) Uani 1 1 d . .
H13 H 1.4305 0.2000 -0.0346 0.052 Uiso 1 1 calc R U
C14 C 1.1877(14) 0.2554(4) -0.0042(3) 0.033(2) Uani 1 1 d . .
C15 C 1.0293(16) 0.2486(4) 0.0284(3) 0.041(2) Uani 1 1 d . .
H15 H 0.9399 0.2904 0.0347 0.049 Uiso 1 1 calc R U
C16 C 0.9972(14) 0.1815(4) 0.0526(3) 0.031(2) Uani 1 1 d . .
H16 H 0.8856 0.1777 0.0749 0.037 Uiso 1 1 calc R U
C17 C 1.3544(16) 0.3308(4) -0.0638(3) 0.052(3) Uani 1 1 d . .
H17A H 1.4945 0.3225 -0.0499 0.078 Uiso 1 1 calc R U
H17B H 1.3476 0.3816 -0.0773 0.078 Uiso 1 1 calc R U
H17C H 1.3294 0.2936 -0.0888 0.078 Uiso 1 1 calc R U
C18 C 0.3984(11) 0.0140(4) 0.1756(3) 0.0200(17) Uani 1 1 d . .
H18 H 0.3777 -0.0387 0.1788 0.024 Uiso 1 1 calc R U
C19 C 0.2356(11) 0.0609(3) 0.1893(2) 0.0167(17) Uani 1 1 d . .
H19 H 0.1068 0.0404 0.2009 0.020 Uiso 1 1 calc R U
C20 C 0.2623(11) 0.1395(3) 0.1860(2) 0.0169(17) Uani 1 1 d . .
C21 C 0.4638(12) 0.1636(4) 0.1717(2) 0.0197(17) Uani 1 1 d . .
H21 H 0.4956 0.2159 0.1720 0.024 Uiso 1 1 calc R U
C22 C 0.6163(11) 0.1134(4) 0.1573(3) 0.0199(17) Uani 1 1 d . .
H22 H 0.7484 0.1322 0.1465 0.024 Uiso 1 1 calc R U
C23 C 0.0906(11) 0.1894(4) 0.1984(2) 0.0182(16) Uani 1 1 d . .
H23 H -0.0096 0.1700 0.2203 0.022 Uiso 1 1 calc R U
C24 C 0.0536(12) 0.2615(4) 0.1825(2) 0.0215(17) Uani 1 1 d . .
C25 C 0.1762(12) 0.2991(3) 0.1459(2) 0.0205(17) Uani 1 1 d . .
H25 H 0.2833 0.2718 0.1298 0.025 Uiso 1 1 calc R U
C26 C 0.1421(11) 0.3714(4) 0.1344(3) 0.0203(16) Uani 1 1 d . .
C29 C 0.2693(13) 0.4163(3) 0.1013(2) 0.0194(17) Uani 1 1 d . .
C30 C 0.4444(15) 0.3862(4) 0.0787(3) 0.040(2) Uani 1 1 d . .
H28 H 0.4789 0.3347 0.0839 0.048 Uiso 1 1 calc R U
C31 C 0.5702(15) 0.4284(4) 0.0490(3) 0.045(3) Uani 1 1 d . .
H29 H 0.6885 0.4059 0.0338 0.054 Uiso 1 1 calc R U
C32 C 0.5236(14) 0.5035(4) 0.0415(3) 0.036(2) Uani 1 1 d . .
H30 H 0.6093 0.5332 0.0212 0.043 Uiso 1 1 calc R U
C33 C 0.3509(13) 0.5345(4) 0.0638(3) 0.038(2) Uani 1 1 d . .
H31 H 0.3187 0.5862 0.0590 0.046 Uiso 1 1 calc R U
C34 C 0.2244(13) 0.4921(4) 0.0930(3) 0.034(2) Uani 1 1 d . .
H32 H 0.1049 0.5147 0.1076 0.041 Uiso 1 1 calc R U
C28 C -0.1196(11) 0.3061(3) 0.2002(2) 0.0190(17) Uani 1 1 d . .
H33 H -0.2125 0.2843 0.2228 0.023 Uiso 1 1 calc R U
C27 C -0.1549(12) 0.3776(3) 0.1859(2) 0.0203(18) Uani 1 1 d . .
C35 C -0.3285(11) 0.4278(3) 0.2002(2) 0.0169(16) Uani 1 1 d . .
C36 C -0.4934(12) 0.4014(4) 0.2284(3) 0.0237(18) Uani 1 1 d . .
H36 H -0.4894 0.3516 0.2406 0.028 Uiso 1 1 calc R U
C37 C -0.6632(12) 0.4481(3) 0.2386(2) 0.0226(19) Uani 1 1 d . .
H37 H -0.7758 0.4298 0.2577 0.027 Uiso 1 1 calc R U
C38 C -0.6706(15) 0.5207(4) 0.2214(2) 0.0281(19) Uani 1 1 d . .
H38 H -0.7886 0.5520 0.2282 0.034 Uiso 1 1 calc R U
C39 C -0.5057(13) 0.5477(4) 0.1942(3) 0.0278(19) Uani 1 1 d . .
H39 H -0.5096 0.5980 0.1829 0.033 Uiso 1 1 calc R U
C40 C -0.3351(13) 0.5021(4) 0.1834(3) 0.0252(18) Uani 1 1 d . .
H40 H -0.2225 0.5211 0.1646 0.030 Uiso 1 1 calc R U
N1 N 1.0423(9) -0.0976(3) 0.1188(2) 0.0174(13) Uani 1 1 d . .
N2 N 0.5838(9) 0.0377(3) 0.1580(2) 0.0196(13) Uani 1 1 d . .
O1 O 0.6694(7) -0.1184(2) 0.15731(18) 0.0225(12) Uani 1 1 d . .
O2 O 0.9162(8) 0.0503(2) 0.09661(18) 0.0260(13) Uani 1 1 d . .
O3 O 1.1965(11) 0.3230(3) -0.0280(2) 0.0471(19) Uani 1 1 d . .
O4 O -0.0200(8) 0.4120(2) 0.15425(18) 0.0239(12) Uani 1 1 d . .
Cu1 Cu 0.80428(16) -0.03130(4) 0.13168(3) 0.0205(2) Uani 1 1 d . .

loop_
_atom_site_aniso_label
_atom_site_aniso_U_11
_atom_site_aniso_U_22
_atom_site_aniso_U_33
_atom_site_aniso_U_23
_atom_site_aniso_U_13
_atom_site_aniso_U_12
C1 0.020(4) 0.018(3) 0.019(3) -0.004(3) 0.003(5) -0.006(4)
C6 0.016(5) 0.025(4) 0.022(4) 0.002(3) 0.002(3) -0.004(3)
C5 0.037(5) 0.019(4) 0.026(5) 0.008(3) 0.001(4) -0.004(4)
C4 0.030(5) 0.031(4) 0.031(5) 0.010(4) 0.007(4) 0.013(4)
C3 0.029(5) 0.031(4) 0.023(5) 0.003(3) 0.003(4) 0.006(4)
C2 0.024(4) 0.016(4) 0.020(4) 0.007(3) 0.003(3) 0.001(3)
C7 0.020(4) 0.028(4) 0.017(4) -0.006(3) 0.001(3) -0.003(3)
C8 0.035(6) 0.027(4) 0.031(4) 0.004(3) 0.006(4) 0.008(4)
C9 0.026(4) 0.021(4) 0.023(4) 0.003(3) 0.007(3) -0.001(3)
C10 0.030(5) 0.023(4) 0.015(4) 0.000(3) 0.001(4) -0.001(3)
C11 0.020(4) 0.022(4) 0.023(4) 0.005(3) -0.004(4) -0.002(3)
C12 0.028(5) 0.035(4) 0.066(6) 0.015(4) 0.013(6) 0.006(5)
C13 0.034(6) 0.040(4) 0.057(6) 0.020(4) 0.011(6) -0.007(6)
C14 0.051(6) 0.024(4) 0.025(5) 0.004(3) 0.005(4) -0.009(4)
C15 0.078(8) 0.020(4) 0.025(5) -0.007(4) 0.016(5) 0.003(4)
C16 0.051(6) 0.022(4) 0.020(4) 0.002(3) 0.011(4) -0.004(4)
C17 0.081(10) 0.026(4) 0.050(6) 0.009(4) 0.021(6) -0.012(5)
C18 0.026(4) 0.015(4) 0.019(4) 0.005(3) -0.005(3) -0.005(3)
C19 0.017(4) 0.015(3) 0.019(4) -0.001(3) -0.002(3) -0.003(3)
C20 0.013(5) 0.025(3) 0.013(4) -0.003(3) -0.001(3) -0.003(3)
C21 0.022(4) 0.016(4) 0.022(4) 0.001(3) -0.006(4) 0.000(3)
C22 0.012(4) 0.026(4) 0.022(4) 0.006(3) 0.000(3) -0.002(3)
C23 0.018(4) 0.024(4) 0.012(4) 0.006(3) 0.004(3) -0.003(3)
C24 0.026(4) 0.019(4) 0.020(4) -0.004(3) 0.003(4) -0.005(3)
C25 0.027(4) 0.020(4) 0.015(4) -0.002(3) 0.002(3) 0.003(3)
C26 0.021(4) 0.021(4) 0.019(4) -0.002(3) 0.002(4) -0.003(3)
C29 0.018(5) 0.024(3) 0.017(4) 0.002(3) -0.002(3) -0.003(3)
C30 0.053(6) 0.018(4) 0.048(6) 0.008(4) 0.019(5) -0.001(4)
C31 0.046(6) 0.032(5) 0.058(7) -0.002(4) 0.027(5) 0.007(4)
C32 0.032(5) 0.036(5) 0.038(6) 0.007(4) 0.008(4) -0.005(4)
C33 0.043(7) 0.035(4) 0.037(5) 0.018(4) 0.001(4) 0.006(4)
C34 0.038(5) 0.031(4) 0.033(5) 0.012(4) 0.005(4) 0.004(4)
C28 0.024(4) 0.018(3) 0.016(4) -0.003(3) -0.001(3) 0.000(3)
C27 0.023(5) 0.021(3) 0.017(4) 0.002(3) 0.001(3) -0.003(3)
C35 0.018(4) 0.014(3) 0.019(4) -0.004(3) -0.004(3) 0.002(3)
C36 0.028(5) 0.022(4) 0.020(4) 0.003(3) 0.001(4) -0.003(4)
C37 0.020(5) 0.027(4) 0.021(4) -0.009(3) -0.003(4) -0.003(3)
C38 0.024(5) 0.034(4) 0.026(4) -0.005(3) -0.004(4) 0.013(4)
C39 0.038(5) 0.015(4) 0.030(5) 0.006(3) 0.002(4) 0.007(4)
C40 0.028(5) 0.020(4) 0.027(5) 0.001(3) 0.005(4) 0.001(3)
N1 0.011(3) 0.020(3) 0.021(4) 0.003(2) -0.002(3) 0.004(3)
N2 0.020(3) 0.016(3) 0.022(3) -0.001(3) -0.003(3) 0.004(3)
O1 0.018(3) 0.019(3) 0.031(3) 0.004(2) 0.002(3) 0.003(2)
O2 0.027(3) 0.019(3) 0.032(3) 0.010(2) 0.008(3) 0.004(2)
O3 0.085(5) 0.024(3) 0.032(4) 0.006(3) 0.019(3) -0.002(3)
O4 0.025(3) 0.017(2) 0.030(3) 0.003(2) 0.003(3) 0.003(2)
Cu1 0.0196(4) 0.0186(4) 0.0234(4) 0.0035(4) 0.0007(6) 0.0015(5)

loop_
_atom_type_symbol
_atom_type_description
_atom_type_scat_dispersion_real
_atom_type_scat_dispersion_imag
_atom_type_scat_source
C C 0.0033 0.0016 'International Tables Vol C Tables 4.2.6.8 and 6.1.1.4'
H H 0.0000 0.0000 'International Tables Vol C Tables 4.2.6.8 and 6.1.1.4'
N N 0.0061 0.0033 'International Tables Vol C Tables 4.2.6.8 and 6.1.1.4'
O O 0.0106 0.0060 'International Tables Vol C Tables 4.2.6.8 and 6.1.1.4'
Cu Cu 0.3201 1.2651 'International Tables Vol C Tables 4.2.6.8 and 6.1.1.4'

loop_
_geom_angle_atom_site_label_1
_geom_angle_atom_site_label_2
_geom_angle_atom_site_label_3
_geom_angle
O1 C1 C6 121.9(8)
O1 C1 C2 119.2(6)
C6 C1 C2 118.9(7)
C5 C6 C1 120.1(7)
C5 C6 H2 120.0
C1 C6 H2 120.0
C4 C5 C6 121.0(7)
C4 C5 H3 119.5
C6 C5 H3 119.5
C5 C4 C3 120.4(7)
C5 C4 H4 119.8
C3 C4 H4 119.8
C4 C3 C2 119.6(7)
C4 C3 H5 120.2
C2 C3 H5 120.2
C3 C2 N1 126.9(7)
C3 C2 C1 119.7(6)
N1 C2 C1 113.1(6)
N1 C7 C9 122.4(7)
N1 C7 C8 123.1(6)
C9 C7 C8 114.5(6)
C7 C8 H8A 109.5
C7 C8 H8B 109.5
H8A C8 H8B 109.5
C7 C8 H8C 109.5
H8A C8 H8C 109.5
H8B C8 H8C 109.5
C10 C9 C7 125.9(7)
C10 C9 H9 117.1
C7 C9 H9 117.1
O2 C10 C9 125.1(6)
O2 C10 C11 114.4(6)
C9 C10 C11 120.5(7)
C12 C11 C16 117.3(7)
C12 C11 C10 124.2(7)
C16 C11 C10 118.5(7)
C11 C12 C13 123.1(8)
C11 C12 H12 118.4
C13 C12 H12 118.4
C14 C13 C12 118.8(9)
C14 C13 H13 120.6
C12 C13 H13 120.6
C13 C14 C15 119.4(7)
C13 C14 O3 124.6(8)
C15 C14 O3 115.9(7)
C14 C15 C16 121.1(8)
C14 C15 H15 119.5
C16 C15 H15 119.5
C11 C16 C15 120.3(8)
C11 C16 H16 119.8
C15 C16 H16 119.8
O3 C17 H17A 109.5
O3 C17 H17B 109.5
H17A C17 H17B 109.5
O3 C17 H17C 109.5
H17A C17 H17C 109.5
H17B C17 H17C 109.5
N2 C18 C19 124.6(6)
N2 C18 H18 117.7
C19 C18 H18 117.7
C18 C19 C20 119.3(6)
C18 C19 H19 120.3
C20 C19 H19 120.3
C21 C20 C19 115.5(6)
C21 C20 C23 124.4(6)
C19 C20 C23 120.1(6)
C22 C21 C20 121.6(6)
C22 C21 H21 119.2
C20 C21 H21 119.2
N2 C22 C21 122.1(7)
N2 C22 H22 119.0
C21 C22 H22 119.0
C24 C23 C20 128.2(7)
C24 C23 H23 115.9
C20 C23 H23 115.9
C23 C24 C28 121.7(7)
C23 C24 C25 124.6(7)
C28 C24 C25 113.6(6)
C26 C25 C24 121.8(7)
C26 C25 H25 119.1
C24 C25 H25 119.1
C25 C26 O4 121.5(6)
C25 C26 C29 125.9(7)
O4 C26 C29 112.6(5)
C30 C29 C34 117.1(7)
C30 C29 C26 121.5(6)
C34 C29 C26 121.3(7)
C31 C30 C29 122.2(7)
C31 C30 H28 118.9
C29 C30 H28 118.9
C30 C31 C32 119.7(8)
C30 C31 H29 120.1
C32 C31 H29 120.1
C33 C32 C31 119.0(8)
C33 C32 H30 120.5
C31 C32 H30 120.5
C34 C33 C32 121.2(7)
C34 C33 H31 119.4
C32 C33 H31 119.4
C33 C34 C29 120.8(8)
C33 C34 H32 119.6
C29 C34 H32 119.6
C27 C28 C24 122.5(7)
C27 C28 H33 118.8
C24 C28 H33 118.8
C28 C27 O4 120.5(6)
C28 C27 C35 127.6(7)
O4 C27 C35 111.8(5)
C36 C35 C40 119.2(7)
C36 C35 C27 120.7(6)
C40 C35 C27 120.0(7)
C37 C36 C35 119.8(6)
C37 C36 H36 120.1
C35 C36 H36 120.1
C38 C37 C36 120.8(7)
C38 C37 H37 119.6
C36 C37 H37 119.6
C37 C38 C39 119.7(8)
C37 C38 H38 120.2
C39 C38 H38 120.2
C38 C39 C40 120.6(6)
C38 C39 H39 119.7
C40 C39 H39 119.7
C39 C40 C35 119.9(7)
C39 C40 H40 120.0
C35 C40 H40 120.0
C7 N1 C2 126.2(6)
C7 N1 Cu1 124.4(5)
C2 N1 Cu1 108.5(5)
C18 N2 C22 116.6(6)
C18 N2 Cu1 123.7(5)
C22 N2 Cu1 119.6(5)
C1 O1 Cu1 110.7(4)
C10 O2 Cu1 125.9(4)
C14 O3 C17 117.3(6)
C26 O4 C27 119.7(5)
O2 Cu1 O1 170.4(2)
O2 Cu1 N1 94.3(2)
O1 Cu1 N1 85.8(2)
O2 Cu1 N2 89.2(2)
O1 Cu1 N2 92.5(2)
N1 Cu1 N2 168.5(2)

loop_
_geom_bond_atom_site_label_1
_geom_bond_atom_site_label_2
_geom_bond_distance
C1 O1 1.314(8)
C1 C6 1.399(8)
C1 C2 1.420(11)
C6 C5 1.383(9)
C6 H2 0.9500
C5 C4 1.377(10)
C5 H3 0.9500
C4 C3 1.390(9)
C4 H4 0.9500
C3 C2 1.399(9)
C3 H5 0.9500
C2 N1 1.419(8)
C7 N1 1.312(8)
C7 C9 1.424(9)
C7 C8 1.511(9)
C8 H8A 0.9800
C8 H8B 0.9800
C8 H8C 0.9800
C9 C10 1.392(9)
C9 H9 0.9500
C10 O2 1.286(8)
C10 C11 1.502(9)
C11 C12 1.357(11)
C11 C16 1.379(10)
C12 C13 1.393(9)
C12 H12 0.9500
C13 C14 1.359(10)
C13 H13 0.9500
C14 C15 1.367(11)
C14 O3 1.378(8)
C15 C16 1.387(9)
C15 H15 0.9500
C16 H16 0.9500
C17 O3 1.428(10)
C17 H17A 0.9800
C17 H17B 0.9800
C17 H17C 0.9800
C18 N2 1.341(9)
C18 C19 1.380(8)
C18 H18 0.9500
C19 C20 1.408(8)
C19 H19 0.9500
C20 C21 1.403(10)
C20 C23 1.445(9)
C21 C22 1.375(9)
C21 H21 0.9500
C22 N2 1.360(8)
C22 H22 0.9500
C23 C24 1.377(8)
C23 H23 0.9500
C24 C28 1.440(10)
C24 C25 1.454(9)
C25 C26 1.342(8)
C25 H25 0.9500
C26 O4 1.373(8)
C26 C29 1.467(9)
C29 C30 1.386(11)
C29 C34 1.396(9)
C30 C31 1.379(11)
C30 H28 0.9500
C31 C32 1.383(10)
C31 H29 0.9500
C32 C33 1.376(11)
C32 H30 0.9500
C33 C34 1.373(10)
C33 H31 0.9500
C34 H32 0.9500
C28 C27 1.353(8)
C28 H33 0.9500
C27 O4 1.379(8)
C27 C35 1.470(9)
C35 C36 1.394(9)
C35 C40 1.402(8)
C36 C37 1.387(9)
C36 H36 0.9500
C37 C38 1.379(8)
C37 H37 0.9500
C38 C39 1.381(11)
C38 H38 0.9500
C39 C40 1.382(10)
C39 H39 0.9500
C40 H40 0.9500
N1 Cu1 1.945(5)
N2 Cu1 1.999(6)
O1 Cu1 1.909(4)
O2 Cu1 1.893(5)

loop_
_geom_torsion_atom_site_label_1
_geom_torsion_atom_site_label_2
_geom_torsion_atom_site_label_3
_geom_torsion_atom_site_label_4
_geom_torsion
O1 C1 C6 C5 -174.5(6)
C2 C1 C6 C5 2.4(10)
C1 C6 C5 C4 1.9(11)
C6 C5 C4 C3 -2.6(12)
C5 C4 C3 C2 -1.1(12)
C4 C3 C2 N1 179.0(7)
C4 C3 C2 C1 5.4(11)
O1 C1 C2 C3 171.0(6)
C6 C1 C2 C3 -6.0(10)
O1 C1 C2 N1 -3.4(9)
C6 C1 C2 N1 179.5(6)
N1 C7 C9 C10 -3.7(12)
C8 C7 C9 C10 176.5(7)
C7 C9 C10 O2 -3.5(13)
C7 C9 C10 C11 177.0(7)
O2 C10 C11 C12 -177.6(8)
C9 C10 C11 C12 2.0(12)
O2 C10 C11 C16 0.6(10)
C9 C10 C11 C16 -179.9(7)
C16 C11 C12 C13 -2.3(14)
C10 C11 C12 C13 175.8(8)
C11 C12 C13 C14 1.4(15)
C12 C13 C14 C15 0.7(14)
C12 C13 C14 O3 -177.0(8)
C13 C14 C15 C16 -1.6(14)
O3 C14 C15 C16 176.2(7)
C12 C11 C16 C15 1.3(12)
C10 C11 C16 C15 -176.9(7)
C14 C15 C16 C11 0.6(13)
N2 C18 C19 C20 -1.4(11)
C18 C19 C20 C21 -4.4(10)
C18 C19 C20 C23 177.5(6)
C19 C20 C21 C22 6.5(10)
C23 C20 C21 C22 -175.5(7)
C20 C21 C22 N2 -2.9(11)
C21 C20 C23 C24 27.8(12)
C19 C20 C23 C24 -154.3(7)
C20 C23 C24 C28 -176.5(7)
C20 C23 C24 C25 5.7(12)
C23 C24 C25 C26 -175.1(7)
C28 C24 C25 C26 7.0(10)
C24 C25 C26 O4 -4.5(11)
C24 C25 C26 C29 174.0(7)
C25 C26 C29 C30 -0.7(12)
O4 C26 C29 C30 177.9(7)
C25 C26 C29 C34 -177.8(7)
O4 C26 C29 C34 0.8(10)
C34 C29 C30 C31 -0.2(13)
C26 C29 C30 C31 -177.4(8)
C29 C30 C31 C32 0.6(15)
C30 C31 C32 C33 -0.2(14)
C31 C32 C33 C34 -0.5(13)
C32 C33 C34 C29 0.9(13)
C30 C29 C34 C33 -0.5(12)
C26 C29 C34 C33 176.7(7)
C23 C24 C28 C27 178.3(7)
C25 C24 C28 C27 -3.8(10)
C24 C28 C27 O4 -2.0(11)
C24 C28 C27 C35 178.1(7)
C28 C27 C35 C36 -6.3(11)
O4 C27 C35 C36 173.7(6)
C28 C27 C35 C40 177.0(7)
O4 C27 C35 C40 -3.0(9)
C40 C35 C36 C37 1.4(11)
C27 C35 C36 C37 -175.3(6)
C35 C36 C37 C38 -0.4(11)
C36 C37 C38 C39 -0.9(11)
C37 C38 C39 C40 1.1(12)
C38 C39 C40 C35 -0.1(12)
C36 C35 C40 C39 -1.2(11)
C27 C35 C40 C39 175.6(7)
C9 C7 N1 C2 -177.5(7)
C8 C7 N1 C2 2.3(11)
C9 C7 N1 Cu1 14.9(10)
C8 C7 N1 Cu1 -165.3(5)
C3 C2 N1 C7 30.5(12)
C1 C2 N1 C7 -155.6(7)
C3 C2 N1 Cu1 -160.3(6)
C1 C2 N1 Cu1 13.6(7)
C19 C18 N2 C22 5.1(10)
C19 C18 N2 Cu1 -172.9(5)
C21 C22 N2 C18 -3.0(10)
C21 C22 N2 Cu1 175.2(5)
C6 C1 O1 Cu1 167.9(5)
C2 C1 O1 Cu1 -9.1(8)
C9 C10 O2 Cu1 -2.1(11)
C11 C10 O2 Cu1 177.5(5)
C13 C14 O3 C17 0.3(12)
C15 C14 O3 C17 -177.4(8)
C25 C26 O4 C27 -1.7(10)
C29 C26 O4 C27 179.6(6)
C28 C27 O4 C26 5.0(10)
C35 C27 O4 C26 -175.0(6)
C10 O2 Cu1 N1 9.4(6)
C10 O2 Cu1 N2 178.5(6)
